data_7024412
loop_
_publ_author_name
'Mulyana, Yanyan'
'Poneti, Giordano'
'Moubaraki, Boujemaa'
'Murray, Keith S.'
'Abrahams, Brendan F.'
'Sorace, Lorenzo'
'Boskovic, Colette'

_publ_section_title
;
 Solvation effects on the valence tautomeric transition of a cobalt
 complex in the solid state
;
_journal_issue 20
_journal_name_full 'Dalton Transactions'
_journal_page_first 4757
_journal_paper_doi 10.1039/b916749h
_journal_volume 39
_journal_year 2010
_chemical_formula_sum 'C81 H105 Co2 N5 O8'
_chemical_formula_weight 1394.63
_chemical_name_systematic
;
?
;
_space_group_IT_number 14
_symmetry_cell_setting monoclinic
_symmetry_space_group_name_Hall '-P 2ybc'
_symmetry_space_group_name_H-M 'P 1 21/c 1'
_atom_sites_solution_hydrogens geom
_atom_sites_solution_primary direct
_atom_sites_solution_secondary difmap
_audit_creation_method SHELXL-97
_cell_angle_alpha 90.00
_cell_angle_beta 107.818(4)
_cell_angle_gamma 90.00
_cell_formula_units_Z 2
_cell_length_a 16.817(5)
_cell_length_b 18.941(5)
_cell_length_c 12.596(5)
_cell_measurement_temperature 250(2)
_cell_volume 3820(2)
_computing_structure_refinement 'SHELXL-97 (Sheldrick, 1997)'
_diffrn_ambient_temperature 250(2)
_diffrn_measured_fraction_theta_full 0.944
_diffrn_measured_fraction_theta_max 0.944
_diffrn_radiation_monochromator graphite
_diffrn_radiation_source 'fine-focus sealed tube'
_diffrn_radiation_type CuK\a
_diffrn_radiation_wavelength 1.54184
_diffrn_reflns_av_R_equivalents 0.0292
_diffrn_reflns_av_sigmaI/netI 0.0457
_diffrn_reflns_limit_h_max 16
_diffrn_reflns_limit_h_min -15
_diffrn_reflns_limit_k_max 19
_diffrn_reflns_limit_k_min -11
_diffrn_reflns_limit_l_max 12
_diffrn_reflns_limit_l_min -12
_diffrn_reflns_number 7662
_diffrn_reflns_theta_full 51.42
_diffrn_reflns_theta_max 51.42
_diffrn_reflns_theta_min 2.76
_exptl_absorpt_coefficient_mu 3.841
_exptl_absorpt_correction_T_max 0.5138
_exptl_absorpt_correction_T_min 0.2953
_exptl_absorpt_correction_type multi-scan
_exptl_absorpt_process_details SADABS
_exptl_crystal_colour 'dark green'
_exptl_crystal_density_diffrn 1.202
_exptl_crystal_density_method 'not measured'
_exptl_crystal_description block
_exptl_crystal_F_000 1476
_exptl_crystal_size_max 0.42
_exptl_crystal_size_mid 0.24
_exptl_crystal_size_min 0.20
_refine_diff_density_max 0.542
_refine_diff_density_min -0.261
_refine_diff_density_rms 0.051
_refine_ls_extinction_method none
_refine_ls_goodness_of_fit_ref 1.096
_refine_ls_hydrogen_treatment constr
_refine_ls_matrix_type full
_refine_ls_number_parameters 421
_refine_ls_number_reflns 3938
_refine_ls_number_restraints 1
_refine_ls_restrained_S_all 1.097
_refine_ls_R_factor_all 0.1000
_refine_ls_R_factor_gt 0.0709
_refine_ls_shift/su_max 0.000
_refine_ls_shift/su_mean 0.000
_refine_ls_structure_factor_coef Fsqd
_refine_ls_weighting_details 'calc w=1/[\s^2^(Fo^2^)+(0.0640P)^2^+9.5244P] where P=(Fo^2^+2Fc^2^)/3'
_refine_ls_weighting_scheme calc
_refine_ls_wR_factor_gt 0.1784
_refine_ls_wR_factor_ref 0.1891
_reflns_number_gt 2669
_reflns_number_total 3938
_reflns_threshold_expression >2sigma(I)
_cod_data_source_file b916749h.txt
_cod_data_source_block compound_1_py_250k
_cod_original_sg_symbol_H-M P2(1)/c
_cod_database_code 7024412

loop_
_symmetry_equiv_pos_as_xyz
'x, y, z'
'-x, y+1/2, -z+1/2'
'-x, -y, -z'
'x, -y-1/2, z-1/2'

loop_
_atom_site_label
_atom_site_type_symbol
_atom_site_fract_x
_atom_site_fract_y
_atom_site_fract_z
_atom_site_U_iso_or_equiv
_atom_site_adp_type
_atom_site_occupancy
_atom_site_symmetry_multiplicity
_atom_site_calc_flag
_atom_site_refinement_flags
_atom_site_disorder_assembly
_atom_site_disorder_group
C28 C 0.6881(6) 0.0341(5) 0.2373(9) 0.123(4) Uani 1 1 d . . .
H28A H 0.6739 0.0573 0.1652 0.184 Uiso 1 1 calc R . .
H28B H 0.7379 0.0556 0.2872 0.184 Uiso 1 1 calc R . .
H28C H 0.6422 0.0392 0.2682 0.184 Uiso 1 1 calc R . .
C40 C 0.9844(8) 0.0803(7) 0.5084(12) 0.162(4) Uiso 0.50 1 d P . .
N40 N 0.9844(8) 0.0803(7) 0.5084(12) 0.162(4) Uiso 0.50 1 d P . .
C41 C 1.0347(10) 0.0385(10) 0.6007(13) 0.188(6) Uiso 1 1 d . . .
C39 C 0.9493(9) 0.0439(9) 0.4129(13) 0.169(5) Uiso 1 1 d . . .
C14A C 0.8209(16) 0.2226(10) 0.469(3) 0.086(8) Uiso 0.51(4) 1 d P A 1
H14A H 0.8354 0.1795 0.5119 0.129 Uiso 0.51(4) 1 calc PR A 1
H14B H 0.8705 0.2515 0.4803 0.129 Uiso 0.51(4) 1 calc PR A 1
H14C H 0.7985 0.2108 0.3901 0.129 Uiso 0.51(4) 1 calc PR A 1
C14B C 0.7854(18) 0.2375(12) 0.410(2) 0.092(9) Uiso 0.49(4) 1 d PD A 2
H14D H 0.8095 0.1908 0.4280 0.138 Uiso 0.49(4) 1 calc PR A 2
H14E H 0.8272 0.2697 0.4001 0.138 Uiso 0.49(4) 1 calc PR A 2
H14F H 0.7386 0.2354 0.3425 0.138 Uiso 0.49(4) 1 calc PR A 2
Co1 Co 0.5000 0.0000 0.5000 0.0534(5) Uani 1 2 d S . .
Co2 Co 1.0000 0.0000 0.0000 0.0584(5) Uani 1 2 d S . .
O3 O 0.9583(3) -0.0895(2) 0.0209(4) 0.0626(13) Uani 1 1 d . . .
O1 O 0.4905(3) 0.0953(2) 0.5588(4) 0.0631(13) Uani 1 1 d . . .
O4 O 0.9207(3) 0.0385(2) 0.0616(4) 0.0614(13) Uani 1 1 d . . .
N1 N 0.4203(4) 0.0289(3) 0.3485(5) 0.0609(16) Uani 1 1 d . . .
O2 O 0.5944(3) 0.0417(3) 0.4619(4) 0.0640(13) Uani 1 1 d . . .
C9 C 0.4977(5) 0.2452(4) 0.6351(7) 0.071(2) Uani 1 1 d . . .
C3 C 0.8995(4) -0.0828(4) 0.0703(6) 0.0550(18) Uani 1 1 d . . .
C2 C 0.6054(4) 0.1074(4) 0.4944(6) 0.0530(18) Uani 1 1 d . . .
C8 C 0.5594(4) 0.2095(4) 0.5852(6) 0.0559(19) Uani 1 1 d . . .
C4 C 0.8787(4) -0.0130(4) 0.0903(6) 0.0526(18) Uani 1 1 d . . .
C20 C 0.8590(4) -0.1406(4) 0.1019(6) 0.0586(19) Uani 1 1 d . . .
C1 C 0.5491(4) 0.1377(4) 0.5469(6) 0.0562(19) Uani 1 1 d . . .
N2 N 0.9194(3) 0.0077(3) -0.1494(5) 0.0608(16) Uani 1 1 d . . .
C5 C 0.6713(4) 0.1494(4) 0.4779(6) 0.064(2) Uani 1 1 d . . .
H5 H 0.7067 0.1303 0.4402 0.077 Uiso 1 1 calc R . .
C18 C 0.7744(4) -0.0550(4) 0.1703(6) 0.062(2) Uani 1 1 d . . .
C19 C 0.7970(4) -0.1246(4) 0.1511(6) 0.062(2) Uani 1 1 d . . .
H19 H 0.7689 -0.1623 0.1725 0.074 Uiso 1 1 calc R . .
C6 C 0.6828(4) 0.2167(4) 0.5165(6) 0.063(2) Uani 1 1 d . A .
C25 C 0.7040(5) -0.0432(5) 0.2234(7) 0.079(2) Uani 1 1 d . . .
C7 C 0.6262(5) 0.2459(4) 0.5686(6) 0.069(2) Uani 1 1 d . . .
H7 H 0.6346 0.2929 0.5934 0.082 Uiso 1 1 calc R . .
C13 C 0.7553(5) 0.2635(4) 0.5055(8) 0.079(2) Uani 1 1 d D . .
C17 C 0.8155(4) 0.0004(4) 0.1390(6) 0.0602(19) Uani 1 1 d . . .
H17 H 0.8011 0.0472 0.1502 0.072 Uiso 1 1 calc R . .
C29 C 0.3623(5) 0.0775(5) 0.3400(8) 0.085(3) Uani 1 1 d . . .
H29 H 0.3587 0.0990 0.4055 0.103 Uiso 1 1 calc R . .
C12 C 0.5196(5) 0.3218(4) 0.6656(8) 0.099(3) Uani 1 1 d . . .
H12A H 0.4785 0.3421 0.6964 0.148 Uiso 1 1 calc R . .
H12B H 0.5198 0.3478 0.5993 0.148 Uiso 1 1 calc R . .
H12C H 0.5745 0.3244 0.7204 0.148 Uiso 1 1 calc R . .
C35 C 0.8107(5) 0.0719(5) -0.2776(8) 0.081(2) Uani 1 1 d . . .
H35 H 0.7747 0.1111 -0.2926 0.098 Uiso 1 1 calc R . .
C11 C 0.4975(5) 0.2067(5) 0.7425(7) 0.094(3) Uani 1 1 d . . .
H11A H 0.4582 0.2295 0.7740 0.140 Uiso 1 1 calc R . .
H11B H 0.5530 0.2084 0.7959 0.140 Uiso 1 1 calc R . .
H11C H 0.4812 0.1578 0.7254 0.140 Uiso 1 1 calc R . .
C34 C 0.8684(5) 0.0634(4) -0.1743(7) 0.068(2) Uani 1 1 d . . .
H34 H 0.8720 0.0979 -0.1194 0.081 Uiso 1 1 calc R . .
C38 C 0.9158(5) -0.0410(4) -0.2274(8) 0.077(2) Uani 1 1 d . . .
H38 H 0.9514 -0.0804 -0.2100 0.092 Uiso 1 1 calc R . .
C31 C 0.3106(6) 0.0664(6) 0.1455(9) 0.096(3) Uani 1 1 d . . .
H31 H 0.2732 0.0791 0.0760 0.115 Uiso 1 1 calc R . .
C23 C 0.8691(6) -0.2301(4) -0.0392(7) 0.093(3) Uani 1 1 d . . .
H23A H 0.8844 -0.2784 -0.0496 0.140 Uiso 1 1 calc R . .
H23B H 0.9035 -0.1979 -0.0661 0.140 Uiso 1 1 calc R . .
H23C H 0.8108 -0.2225 -0.0804 0.140 Uiso 1 1 calc R . .
C15 C 0.8123(6) 0.2815(6) 0.6211(9) 0.132(4) Uani 1 1 d . A .
H15A H 0.7800 0.3041 0.6636 0.199 Uiso 1 1 calc R . .
H15B H 0.8559 0.3133 0.6150 0.199 Uiso 1 1 calc R . .
H15C H 0.8373 0.2386 0.6588 0.199 Uiso 1 1 calc R . .
C30 C 0.3069(5) 0.0981(6) 0.2395(9) 0.099(3) Uani 1 1 d . . .
H30 H 0.2673 0.1336 0.2367 0.118 Uiso 1 1 calc R . .
C36 C 0.8066(6) 0.0226(5) -0.3580(8) 0.091(3) Uani 1 1 d . . .
H36 H 0.7676 0.0274 -0.4292 0.109 Uiso 1 1 calc R . .
C33 C 0.4231(6) -0.0008(4) 0.2549(8) 0.091(3) Uani 1 1 d . . .
H33 H 0.4643 -0.0351 0.2588 0.109 Uiso 1 1 calc R . .
C10 C 0.4097(5) 0.2425(5) 0.5520(7) 0.092(3) Uani 1 1 d . . .
H10A H 0.3709 0.2655 0.5841 0.138 Uiso 1 1 calc R . .
H10B H 0.3932 0.1937 0.5353 0.138 Uiso 1 1 calc R . .
H10C H 0.4093 0.2667 0.4839 0.138 Uiso 1 1 calc R . .
C21 C 0.8828(5) -0.2165(4) 0.0852(7) 0.069(2) Uani 1 1 d . . .
C37 C 0.8601(6) -0.0341(5) -0.3339(8) 0.094(3) Uani 1 1 d . . .
H37 H 0.8590 -0.0678 -0.3891 0.112 Uiso 1 1 calc R . .
C16 C 0.7224(6) 0.3337(5) 0.4520(9) 0.128(4) Uani 1 1 d . A .
H16A H 0.6912 0.3569 0.4954 0.191 Uiso 1 1 calc R . .
H16B H 0.6860 0.3257 0.3767 0.191 Uiso 1 1 calc R . .
H16C H 0.7688 0.3633 0.4496 0.191 Uiso 1 1 calc R . .
C32 C 0.3691(8) 0.0159(5) 0.1524(8) 0.109(4) Uani 1 1 d . . .
H32 H 0.3724 -0.0073 0.0880 0.131 Uiso 1 1 calc R . .
C22 C 0.8312(6) -0.2706(4) 0.1252(8) 0.101(3) Uani 1 1 d . . .
H22A H 0.8491 -0.3178 0.1134 0.152 Uiso 1 1 calc R . .
H22B H 0.7726 -0.2648 0.0837 0.152 Uiso 1 1 calc R . .
H22C H 0.8389 -0.2636 0.2040 0.152 Uiso 1 1 calc R . .
C24 C 0.9757(5) -0.2290(5) 0.1503(8) 0.102(3) Uani 1 1 d . . .
H24A H 0.9905 -0.2774 0.1399 0.153 Uiso 1 1 calc R . .
H24B H 0.9847 -0.2202 0.2290 0.153 Uiso 1 1 calc R . .
H24C H 1.0101 -0.1971 0.1229 0.153 Uiso 1 1 calc R . .
C27 C 0.7259(6) -0.0792(6) 0.3354(8) 0.123(4) Uani 1 1 d . . .
H27A H 0.7350 -0.1291 0.3265 0.184 Uiso 1 1 calc R . .
H27B H 0.6804 -0.0733 0.3669 0.184 Uiso 1 1 calc R . .
H27C H 0.7763 -0.0583 0.3850 0.184 Uiso 1 1 calc R . .
C26 C 0.6227(5) -0.0751(6) 0.1473(8) 0.117(4) Uani 1 1 d . . .
H26A H 0.6073 -0.0515 0.0756 0.175 Uiso 1 1 calc R . .
H26B H 0.5786 -0.0689 0.1813 0.175 Uiso 1 1 calc R . .
H26C H 0.6307 -0.1250 0.1370 0.175 Uiso 1 1 calc R . .

loop_
_atom_site_aniso_label
_atom_site_aniso_U_11
_atom_site_aniso_U_22
_atom_site_aniso_U_33
_atom_site_aniso_U_23
_atom_site_aniso_U_13
_atom_site_aniso_U_12
C28 0.148(9) 0.079(7) 0.192(11) -0.014(7) 0.126(9) 0.004(6)
Co1 0.0552(10) 0.0467(10) 0.0598(11) 0.0009(9) 0.0200(8) -0.0037(8)
Co2 0.0608(10) 0.0501(10) 0.0706(12) 0.0002(9) 0.0291(9) 0.0016(8)
O3 0.066(3) 0.055(3) 0.076(3) -0.004(3) 0.035(3) 0.004(2)
O1 0.059(3) 0.067(3) 0.070(3) 0.005(3) 0.029(3) -0.002(3)
O4 0.068(3) 0.047(3) 0.077(3) 0.002(3) 0.034(3) 0.002(2)
N1 0.070(4) 0.049(4) 0.071(5) -0.003(4) 0.031(3) -0.010(3)
O2 0.065(3) 0.065(4) 0.067(3) 0.002(3) 0.029(3) 0.004(3)
C9 0.067(5) 0.062(5) 0.088(6) 0.002(5) 0.030(5) 0.002(4)
C3 0.061(5) 0.045(5) 0.060(5) 0.003(4) 0.018(4) 0.002(4)
C2 0.065(5) 0.045(5) 0.051(5) 0.013(4) 0.020(4) 0.001(4)
C8 0.062(5) 0.046(5) 0.060(5) 0.008(4) 0.020(4) 0.000(4)
C4 0.061(4) 0.047(5) 0.055(5) 0.004(4) 0.025(4) -0.002(4)
C20 0.062(5) 0.046(5) 0.066(5) 0.001(4) 0.018(4) 0.001(4)
C1 0.050(4) 0.071(6) 0.049(5) 0.014(4) 0.017(4) 0.003(4)
N2 0.063(4) 0.045(4) 0.081(5) 0.005(4) 0.032(3) 0.003(3)
C5 0.068(5) 0.069(6) 0.063(5) 0.012(4) 0.029(4) 0.001(4)
C18 0.071(5) 0.055(5) 0.066(5) -0.002(4) 0.027(4) -0.002(4)
C19 0.072(5) 0.061(6) 0.057(5) 0.004(4) 0.024(4) -0.010(4)
C6 0.067(5) 0.072(6) 0.055(5) 0.015(4) 0.025(4) -0.002(4)
C25 0.088(6) 0.078(6) 0.089(7) -0.009(5) 0.053(5) -0.014(5)
C7 0.071(5) 0.061(5) 0.078(6) -0.001(4) 0.028(5) -0.007(4)
C13 0.076(6) 0.073(6) 0.096(7) 0.008(5) 0.039(5) -0.017(5)
C17 0.073(5) 0.052(5) 0.060(5) 0.002(4) 0.027(4) 0.000(4)
C29 0.074(6) 0.105(7) 0.074(7) -0.013(5) 0.018(5) 0.014(5)
C12 0.097(6) 0.066(6) 0.150(9) -0.020(6) 0.062(6) -0.008(5)
C35 0.086(6) 0.068(6) 0.086(7) 0.003(6) 0.020(6) 0.013(5)
C11 0.103(7) 0.095(7) 0.096(7) -0.006(6) 0.051(5) 0.006(5)
C34 0.078(6) 0.060(6) 0.069(6) -0.003(4) 0.029(5) 0.005(4)
C38 0.086(6) 0.042(5) 0.100(7) -0.005(5) 0.024(6) 0.004(4)
C31 0.098(7) 0.088(8) 0.086(8) 0.007(6) 0.007(6) -0.017(6)
C23 0.129(8) 0.048(5) 0.112(8) -0.011(5) 0.051(6) -0.003(5)
C15 0.088(7) 0.147(10) 0.150(10) 0.022(8) 0.018(7) -0.050(7)
C30 0.073(6) 0.127(9) 0.088(8) -0.006(7) 0.013(6) 0.021(6)
C36 0.092(7) 0.081(7) 0.081(7) 0.003(6) -0.001(5) 0.002(5)
C33 0.153(9) 0.052(5) 0.077(7) 0.000(6) 0.049(7) 0.015(5)
C10 0.068(6) 0.086(6) 0.119(8) -0.003(6) 0.024(5) 0.012(5)
C21 0.080(6) 0.049(5) 0.080(6) 0.005(4) 0.028(5) 0.002(4)
C37 0.109(7) 0.062(6) 0.094(8) -0.009(6) 0.007(6) 0.000(6)
C16 0.112(8) 0.111(9) 0.173(11) 0.041(8) 0.063(8) -0.025(7)
C32 0.193(12) 0.071(7) 0.061(7) -0.001(6) 0.037(7) 0.002(7)
C22 0.115(7) 0.048(5) 0.153(9) 0.014(6) 0.059(7) 0.002(5)
C24 0.086(7) 0.075(6) 0.137(9) 0.015(6) 0.022(6) 0.017(5)
C27 0.147(9) 0.148(10) 0.101(8) 0.026(7) 0.079(7) 0.035(8)
C26 0.087(7) 0.148(10) 0.136(9) -0.012(7) 0.063(7) -0.014(7)

loop_
_atom_type_symbol
_atom_type_description
_atom_type_scat_dispersion_real
_atom_type_scat_dispersion_imag
_atom_type_scat_source
C C 0.0181 0.0091 'International Tables Vol C Tables 4.2.6.8 and 6.1.1.4'
H H 0.0000 0.0000 'International Tables Vol C Tables 4.2.6.8 and 6.1.1.4'
N N 0.0311 0.0180 'International Tables Vol C Tables 4.2.6.8 and 6.1.1.4'
O O 0.0492 0.0322 'International Tables Vol C Tables 4.2.6.8 and 6.1.1.4'
Co Co -2.3653 3.6143 'International Tables Vol C Tables 4.2.6.8 and 6.1.1.4'

loop_
_geom_angle_atom_site_label_1
_geom_angle_atom_site_label_2
_geom_angle_atom_site_label_3
_geom_angle
_geom_angle_site_symmetry_1
_geom_angle_site_symmetry_3
C39 C40 C41 115.0(13) . .
C39 N40 C41 115.0(13) . .
N40 C41 C39 121.6(13) . 3_756
C40 C41 C39 121.6(13) . 3_756
N40 C39 C41 123.3(13) . 3_756
C40 C39 C41 123.3(13) . 3_756
O2 Co1 O2 180.0(3) . 3_656
O2 Co1 O1 83.6(2) . .
O2 Co1 O1 96.4(2) 3_656 .
O2 Co1 O1 96.39(19) . 3_656
O2 Co1 O1 83.6(2) 3_656 3_656
O1 Co1 O1 180.0 . 3_656
O2 Co1 N1 89.3(2) . 3_656
O2 Co1 N1 90.7(2) 3_656 3_656
O1 Co1 N1 90.0(2) . 3_656
O1 Co1 N1 90.0(2) 3_656 3_656
O2 Co1 N1 90.7(2) . .
O2 Co1 N1 89.3(2) 3_656 .
O1 Co1 N1 90.0(2) . .
O1 Co1 N1 90.0(2) 3_656 .
N1 Co1 N1 180.000(1) 3_656 .
O4 Co2 O4 180.0(3) . 3_755
O4 Co2 O3 92.87(19) . 3_755
O4 Co2 O3 87.13(19) 3_755 3_755
O4 Co2 O3 87.13(19) . .
O4 Co2 O3 92.87(19) 3_755 .
O3 Co2 O3 180.0(3) 3_755 .
O4 Co2 N2 90.1(2) . 3_755
O4 Co2 N2 89.9(2) 3_755 3_755
O3 Co2 N2 91.3(2) 3_755 3_755
O3 Co2 N2 88.7(2) . 3_755
O4 Co2 N2 89.9(2) . .
O4 Co2 N2 90.1(2) 3_755 .
O3 Co2 N2 88.7(2) 3_755 .
O3 Co2 N2 91.3(2) . .
N2 Co2 N2 180.0(6) 3_755 .
C3 O3 Co2 110.1(4) . .
C1 O1 Co1 111.5(4) . .
C4 O4 Co2 109.4(4) . .
C33 N1 C29 116.9(8) . .
C33 N1 Co1 121.8(6) . .
C29 N1 Co1 121.3(6) . .
C2 O2 Co1 110.8(4) . .
C12 C9 C8 112.6(6) . .
C12 C9 C10 108.3(7) . .
C8 C9 C10 109.9(7) . .
C12 C9 C11 107.3(7) . .
C8 C9 C11 109.7(6) . .
C10 C9 C11 108.9(7) . .
O3 C3 C20 123.6(6) . .
O3 C3 C4 115.7(6) . .
C20 C3 C4 120.7(6) . .
O2 C2 C5 121.7(7) . .
O2 C2 C1 118.5(6) . .
C5 C2 C1 119.8(7) . .
C7 C8 C1 116.1(7) . .
C7 C8 C9 121.7(7) . .
C1 C8 C9 122.0(6) . .
O4 C4 C17 121.8(6) . .
O4 C4 C3 117.5(6) . .
C17 C4 C3 120.6(7) . .
C19 C20 C3 116.6(6) . .
C19 C20 C21 121.9(7) . .
C3 C20 C21 121.6(6) . .
O1 C1 C2 115.6(7) . .
O1 C1 C8 124.0(6) . .
C2 C1 C8 120.4(7) . .
C38 N2 C34 119.4(7) . .
C38 N2 Co2 121.2(5) . .
C34 N2 Co2 119.3(6) . .
C6 C5 C2 120.1(7) . .
C17 C18 C19 118.4(7) . .
C17 C18 C25 122.2(7) . .
C19 C18 C25 119.4(7) . .
C20 C19 C18 123.7(7) . .
C5 C6 C7 119.3(7) . .
C5 C6 C13 122.4(7) . .
C7 C6 C13 118.3(7) . .
C27 C25 C28 109.3(8) . .
C27 C25 C26 108.8(8) . .
C28 C25 C26 107.4(8) . .
C27 C25 C18 109.9(7) . .
C28 C25 C18 112.1(7) . .
C26 C25 C18 109.2(7) . .
C8 C7 C6 124.2(7) . .
C16 C13 C15 105.5(8) . .
C16 C13 C14B 95.6(13) . .
C15 C13 C14B 124.4(14) . .
C16 C13 C14A 120.5(12) . .
C15 C13 C14A 95.9(13) . .
C16 C13 C6 110.6(7) . .
C15 C13 C6 109.0(7) . .
C14B C13 C6 110.3(10) . .
C14A C13 C6 113.4(9) . .
C18 C17 C4 120.0(7) . .
N1 C29 C30 123.1(8) . .
C36 C35 C34 118.9(8) . .
N2 C34 C35 122.1(7) . .
N2 C38 C37 120.8(8) . .
C30 C31 C32 119.1(10) . .
C31 C30 C29 118.8(9) . .
C35 C36 C37 119.4(9) . .
N1 C33 C32 123.2(9) . .
C20 C21 C22 112.8(6) . .
C20 C21 C23 109.6(6) . .
C22 C21 C23 107.6(7) . .
C20 C21 C24 109.7(6) . .
C22 C21 C24 108.0(7) . .
C23 C21 C24 109.2(7) . .
C36 C37 C38 119.3(9) . .
C31 C32 C33 118.9(9) . .

loop_
_geom_bond_atom_site_label_1
_geom_bond_atom_site_label_2
_geom_bond_distance
_geom_bond_site_symmetry_2
C28 C25 1.509(11) .
C40 C39 1.355(16) .
C40 C41 1.447(17) .
N40 C39 1.355(16) .
N40 C41 1.447(17) .
C41 C39 1.601(19) 3_756
C39 C41 1.601(19) 3_756
C14A C13 1.534(19) .
C14B C13 1.518(14) .
Co1 O2 1.960(5) .
Co1 O2 1.960(5) 3_656
Co1 O1 1.976(5) .
Co1 O1 1.976(5) 3_656
Co1 N1 2.043(6) 3_656
Co1 N1 2.043(6) .
Co2 O4 1.882(4) .
Co2 O4 1.882(4) 3_755
Co2 O3 1.883(5) 3_755
Co2 O3 1.883(5) .
Co2 N2 1.959(6) 3_755
Co2 N2 1.959(6) .
O3 C3 1.325(8) .
O1 C1 1.315(8) .
O4 C4 1.318(7) .
N1 C33 1.320(9) .
N1 C29 1.320(9) .
O2 C2 1.307(8) .
C9 C12 1.517(10) .
C9 C8 1.526(10) .
C9 C10 1.530(10) .
C9 C11 1.538(11) .
C3 C20 1.409(9) .
C3 C4 1.411(9) .
C2 C5 1.429(9) .
C2 C1 1.431(9) .
C8 C7 1.386(9) .
C8 C1 1.436(10) .
C4 C17 1.404(9) .
C20 C19 1.398(9) .
C20 C21 1.525(10) .
N2 C38 1.335(9) .
N2 C34 1.337(9) .
C5 C6 1.357(10) .
C18 C17 1.379(9) .
C18 C19 1.415(10) .
C18 C25 1.543(10) .
C6 C7 1.423(10) .
C6 C13 1.548(10) .
C25 C27 1.508(12) .
C25 C26 1.532(12) .
C13 C16 1.516(12) .
C13 C15 1.517(12) .
C29 C30 1.378(11) .
C35 C36 1.363(11) .
C35 C34 1.374(10) .
C38 C37 1.388(11) .
C31 C30 1.345(12) .
C31 C32 1.355(12) .
C23 C21 1.534(10) .
C36 C37 1.374(11) .
C33 C32 1.369(12) .
C21 C22 1.525(10) .
C21 C24 1.543(10) .
